data_4087386
loop_
_publ_author_name
'Schaefer, Brian A.'
'Margulieux, Grant W.'
'Small, Brooke L.'
'Chirik, Paul J.'

_publ_section_title
;
 Evaluation of Cobalt Complexes Bearing Tridentate Pincer Ligands for
 Catalytic C--H Borylation
;
_journal_issue 7
_journal_name_full Organometallics
_journal_page_first 1307
_journal_paper_doi 10.1021/acs.organomet.5b00044
_journal_volume 34
_journal_year 2015
_chemical_formula_sum 'C44 H105 B2 Co2 N2 P4'
_chemical_formula_weight 925.65
_space_group_crystal_system orthorhombic
_space_group_IT_number 19
_space_group_name_Hall 'P 2ac 2ab'
_space_group_name_H-M_alt 'P 21 21 21'
_atom_sites_solution_hydrogens mixed
_audit_creation_method SHELXL-2014
_cell_angle_alpha 90
_cell_angle_beta 90
_cell_angle_gamma 90
_cell_formula_units_Z 4
_cell_length_a 14.5055(4)
_cell_length_b 33.6528(9)
_cell_length_c 10.8926(3)
_cell_measurement_reflns_used 9432
_cell_measurement_temperature 100(2)
_cell_measurement_theta_max 66.63
_cell_measurement_theta_min 3.32
_cell_volume 5317.2(3)
_computing_cell_refinement 'Bruker SAINT'
_computing_data_collection 'Bruker APEX2'
_computing_data_reduction 'Bruker SAINT'
_computing_molecular_graphics 'Bruker SHELXTL'
_computing_publication_material 'Bruker SHELXTL'
_computing_structure_refinement 'SHELXL-2014 (Sheldrick 2014)'
_computing_structure_solution 'SHELXS-97 (Sheldrick 2008)'
_diffrn_ambient_temperature 100(2)
_diffrn_measured_fraction_theta_full 'ACTA 50'
_diffrn_measured_fraction_theta_max 0.987
_diffrn_radiation_type CuK\a
_diffrn_radiation_wavelength 1.54178
_diffrn_reflns_av_R_equivalents 0.0840
_diffrn_reflns_av_unetI/netI 0.0966
_diffrn_reflns_Laue_measured_fraction_full 'ACTA 50'
_diffrn_reflns_Laue_measured_fraction_max 0.987
_diffrn_reflns_limit_h_max 17
_diffrn_reflns_limit_h_min -17
_diffrn_reflns_limit_k_max 40
_diffrn_reflns_limit_k_min -38
_diffrn_reflns_limit_l_max 12
_diffrn_reflns_limit_l_min -12
_diffrn_reflns_number 26522
_diffrn_reflns_point_group_measured_fraction_full 0.969
_diffrn_reflns_point_group_measured_fraction_max 0.988
_diffrn_reflns_theta_full 67.679
_diffrn_reflns_theta_max 66.783
_diffrn_reflns_theta_min 2.626
_exptl_absorpt_coefficient_mu 6.227
_exptl_absorpt_correction_T_max 0.7528
_exptl_absorpt_correction_T_min 0.4792
_exptl_absorpt_correction_type multi-scan
_exptl_absorpt_process_details 'SADABS v2008/1 (Bruker AXS)'
_exptl_crystal_colour red
_exptl_crystal_density_diffrn 1.156
_exptl_crystal_description plate
_exptl_crystal_F_000 2028
_exptl_crystal_size_max 0.269
_exptl_crystal_size_mid 0.206
_exptl_crystal_size_min 0.077
_refine_diff_density_max 1.008
_refine_diff_density_min -0.533
_refine_diff_density_rms 0.142
_refine_ls_abs_structure_details
;
 Refined as an inversion twin.
;
_refine_ls_abs_structure_Flack 0.212(12)
_refine_ls_extinction_method none
_refine_ls_goodness_of_fit_ref 1.155
_refine_ls_hydrogen_treatment mixed
_refine_ls_matrix_type full
_refine_ls_number_parameters 513
_refine_ls_number_reflns 8772
_refine_ls_number_restraints 0
_refine_ls_restrained_S_all 1.155
_refine_ls_R_factor_all 0.1162
_refine_ls_R_factor_gt 0.1031
_refine_ls_shift/su_max 0.000
_refine_ls_shift/su_mean 0.000
_refine_ls_structure_factor_coef Fsqd
_refine_ls_weighting_details 'w=1/[\s^2^(Fo^2^)+49.7125P] where P=(Fo^2^+2Fc^2^)/3'
_refine_ls_weighting_scheme calc
_refine_ls_wR_factor_gt 0.2017
_refine_ls_wR_factor_ref 0.2116
_reflns_Friedel_coverage 0.794
_reflns_Friedel_fraction_full 0.970
_reflns_Friedel_fraction_max 0.990
_reflns_number_gt 7537
_reflns_number_total 8772
_reflns_threshold_expression 'I > 2\s(I)'
_cod_data_source_file om5b00044_si_003.cif
_cod_data_source_block bs36
_cod_database_code 4087386
_shelx_space_group_comment
;
The symmetry employed for this shelxl refinement is uniquely defined
by the following loop, which should always be used as a source of
symmetry information in preference to the above space-group names.
They are only intended as comments.
;
_shelxl_version_number 2014-3

loop_
_space_group_symop_operation_xyz
'x, y, z'
'-x+1/2, -y, z+1/2'
'-x, y+1/2, -z+1/2'
'x+1/2, -y+1/2, -z'

loop_
_atom_site_label
_atom_site_type_symbol
_atom_site_fract_x
_atom_site_fract_y
_atom_site_fract_z
_atom_site_U_iso_or_equiv
_atom_site_adp_type
_atom_site_occupancy
_atom_site_site_symmetry_order
_atom_site_calc_flag
_atom_site_refinement_flags_posn
_atom_site_refinement_flags_adp
C1 C 0.5357(8) 0.4164(4) 0.8511(12) 0.024(3) Uani 1 1 d . .
H1A H 0.5621 0.4330 0.9174 0.028 Uiso 1 1 calc R U
H1B H 0.4678 0.4192 0.8529 0.028 Uiso 1 1 calc R U
C2 C 0.5630(8) 0.3733(4) 0.8683(10) 0.022(3) Uani 1 1 d . .
H2A H 0.6310 0.3713 0.8719 0.026 Uiso 1 1 calc R U
H2B H 0.5379 0.3635 0.9471 0.026 Uiso 1 1 calc R U
C3 C 0.5685(8) 0.3082(3) 0.7685(12) 0.022(3) Uani 1 1 d . .
H3A H 0.5298 0.2901 0.7186 0.026 Uiso 1 1 calc R U
H3B H 0.5687 0.2981 0.8539 0.026 Uiso 1 1 calc R U
C4 C 0.6654(9) 0.3078(4) 0.7194(13) 0.027(3) Uani 1 1 d . .
H4A H 0.6858 0.2801 0.7058 0.032 Uiso 1 1 calc R U
H4B H 0.7077 0.3203 0.7793 0.032 Uiso 1 1 calc R U
C5 C 0.8617(8) 0.3186(4) 0.5660(14) 0.031(3) Uani 1 1 d . .
H5A H 0.8605 0.3054 0.4859 0.047 Uiso 1 1 calc R U
H5B H 0.8467 0.2993 0.6304 0.047 Uiso 1 1 calc R U
H5C H 0.9234 0.3295 0.5808 0.047 Uiso 1 1 calc R U
C6 C 0.7900(8) 0.3527(4) 0.5674(13) 0.027(3) Uani 1 1 d . .
H6 H 0.7998 0.3666 0.6475 0.032 Uiso 1 1 calc R U
C7 C 0.8094(8) 0.3837(4) 0.4708(13) 0.028(3) Uani 1 1 d . .
H7A H 0.8679 0.3970 0.4894 0.042 Uiso 1 1 calc R U
H7B H 0.7595 0.4034 0.4701 0.042 Uiso 1 1 calc R U
H7C H 0.8135 0.3710 0.3901 0.042 Uiso 1 1 calc R U
C8 C 0.6655(8) 0.2943(4) 0.4586(10) 0.018(3) Uani 1 1 d . .
H8 H 0.7215 0.2778 0.4746 0.022 Uiso 1 1 calc R U
C9 C 0.6725(10) 0.3084(4) 0.3261(13) 0.032(3) Uani 1 1 d . .
H9A H 0.6651 0.2857 0.2707 0.048 Uiso 1 1 calc R U
H9B H 0.7329 0.3206 0.3126 0.048 Uiso 1 1 calc R U
H9C H 0.6239 0.3279 0.3098 0.048 Uiso 1 1 calc R U
C10 C 0.5828(8) 0.2670(3) 0.4768(11) 0.022(3) Uani 1 1 d . .
H10A H 0.5260 0.2828 0.4748 0.032 Uiso 1 1 calc R U
H10B H 0.5879 0.2536 0.5564 0.032 Uiso 1 1 calc R U
H10C H 0.5812 0.2472 0.4111 0.032 Uiso 1 1 calc R U
C11 C 0.5244(9) 0.4823(4) 0.6821(13) 0.026(3) Uani 1 1 d . .
H11 H 0.5508 0.4948 0.6067 0.031 Uiso 1 1 calc R U
C12 C 0.5420(10) 0.5113(4) 0.7900(14) 0.034(3) Uani 1 1 d . .
H12A H 0.5117 0.5367 0.7730 0.051 Uiso 1 1 calc R U
H12B H 0.6085 0.5156 0.7993 0.051 Uiso 1 1 calc R U
H12C H 0.5171 0.5000 0.8660 0.051 Uiso 1 1 calc R U
C13 C 0.4225(10) 0.4782(4) 0.6617(14) 0.035(3) Uani 1 1 d . .
H13A H 0.3938 0.4668 0.7351 0.052 Uiso 1 1 calc R U
H13B H 0.4114 0.4607 0.5913 0.052 Uiso 1 1 calc R U
H13C H 0.3959 0.5044 0.6453 0.052 Uiso 1 1 calc R U
C14 C 0.7058(8) 0.4448(3) 0.7336(12) 0.020(3) Uani 1 1 d . .
H14 H 0.7400 0.4195 0.7171 0.024 Uiso 1 1 calc R U
C15 C 0.7312(9) 0.4557(4) 0.8670(12) 0.028(3) Uani 1 1 d . .
H15A H 0.7981 0.4593 0.8733 0.041 Uiso 1 1 calc R U
H15B H 0.7117 0.4343 0.9222 0.041 Uiso 1 1 calc R U
H15C H 0.7000 0.4805 0.8900 0.041 Uiso 1 1 calc R U
C16 C 0.7440(9) 0.4739(4) 0.6424(13) 0.028(3) Uani 1 1 d . .
H16A H 0.7213 0.5007 0.6617 0.041 Uiso 1 1 calc R U
H16B H 0.7241 0.4665 0.5595 0.041 Uiso 1 1 calc R U
H16C H 0.8115 0.4737 0.6464 0.041 Uiso 1 1 calc R U
C17 C 0.4033(8) 0.3850(4) 0.1423(11) 0.023(3) Uani 1 1 d . .
H17A H 0.3375 0.3836 0.1185 0.027 Uiso 1 1 calc R U
H17B H 0.4385 0.3958 0.0720 0.027 Uiso 1 1 calc R U
C18 C 0.4384(8) 0.3437(4) 0.1733(12) 0.025(3) Uani 1 1 d . .
H18A H 0.4183 0.3246 0.1093 0.030 Uiso 1 1 calc R U
H18B H 0.5066 0.3438 0.1753 0.030 Uiso 1 1 calc R U
C19 C 0.3070(9) 0.3160(4) 0.2837(13) 0.029(3) Uani 1 1 d . .
H19A H 0.3074 0.2899 0.2415 0.035 Uiso 1 1 calc R U
H19B H 0.2696 0.3346 0.2342 0.035 Uiso 1 1 calc R U
C20 C 0.2654(8) 0.3116(4) 0.4083(13) 0.027(3) Uani 1 1 d . .
H20A H 0.2966 0.2899 0.4536 0.032 Uiso 1 1 calc R U
H20B H 0.1992 0.3049 0.4010 0.032 Uiso 1 1 calc R U
C21 C 0.1767(8) 0.3867(4) 0.4389(12) 0.024(3) Uani 1 1 d . .
H21 H 0.1818 0.3885 0.3475 0.029 Uiso 1 1 calc R U
C22 C 0.0825(8) 0.3680(4) 0.4653(11) 0.023(3) Uani 1 1 d . .
H22A H 0.0685 0.3705 0.5529 0.034 Uiso 1 1 calc R U
H22B H 0.0837 0.3399 0.4423 0.034 Uiso 1 1 calc R U
H22C H 0.0351 0.3818 0.4174 0.034 Uiso 1 1 calc R U
C23 C 0.1774(8) 0.4295(4) 0.4858(13) 0.028(3) Uani 1 1 d . .
H23A H 0.1310 0.4450 0.4414 0.042 Uiso 1 1 calc R U
H23B H 0.2385 0.4412 0.4724 0.042 Uiso 1 1 calc R U
H23C H 0.1631 0.4298 0.5737 0.042 Uiso 1 1 calc R U
C24 C 0.2554(8) 0.3466(4) 0.6538(11) 0.020(3) Uani 1 1 d . .
H24 H 0.1874 0.3426 0.6624 0.024 Uiso 1 1 calc R U
C25 C 0.3037(9) 0.3076(4) 0.6936(14) 0.033(3) Uani 1 1 d . .
H25A H 0.3665 0.3070 0.6604 0.049 Uiso 1 1 calc R U
H25B H 0.2689 0.2848 0.6622 0.049 Uiso 1 1 calc R U
H25C H 0.3062 0.3063 0.7834 0.049 Uiso 1 1 calc R U
C26 C 0.2823(9) 0.3802(4) 0.7373(12) 0.030(3) Uani 1 1 d . .
H26A H 0.2746 0.3719 0.8229 0.046 Uiso 1 1 calc R U
H26B H 0.2429 0.4032 0.7208 0.046 Uiso 1 1 calc R U
H26C H 0.3469 0.3873 0.7225 0.046 Uiso 1 1 calc R U
C27 C 0.5245(8) 0.4459(4) 0.2414(11) 0.020(3) Uani 1 1 d . .
H27 H 0.5114 0.4660 0.1760 0.025 Uiso 1 1 calc R U
C28 C 0.5567(8) 0.4677(4) 0.3568(13) 0.028(3) Uani 1 1 d . .
H28A H 0.5681 0.4484 0.4223 0.041 Uiso 1 1 calc R U
H28B H 0.5088 0.4864 0.3832 0.041 Uiso 1 1 calc R U
H28C H 0.6136 0.4823 0.3390 0.041 Uiso 1 1 calc R U
C29 C 0.6037(7) 0.4194(4) 0.1985(11) 0.022(3) Uani 1 1 d . .
H29A H 0.6579 0.4358 0.1808 0.034 Uiso 1 1 calc R U
H29B H 0.5851 0.4051 0.1241 0.034 Uiso 1 1 calc R U
H29C H 0.6188 0.4002 0.2632 0.034 Uiso 1 1 calc R U
C30 C 0.3259(8) 0.4556(4) 0.2386(13) 0.028(3) Uani 1 1 d . .
H30 H 0.2651 0.4429 0.2567 0.033 Uiso 1 1 calc R U
C31 C 0.3238(10) 0.4679(4) 0.1021(13) 0.037(4) Uani 1 1 d . .
H31A H 0.2751 0.4876 0.0893 0.055 Uiso 1 1 calc R U
H31B H 0.3114 0.4444 0.0513 0.055 Uiso 1 1 calc R U
H31C H 0.3834 0.4793 0.0791 0.055 Uiso 1 1 calc R U
C32 C 0.3310(9) 0.4932(4) 0.3173(13) 0.029(3) Uani 1 1 d . .
H32A H 0.3865 0.5083 0.2957 0.043 Uiso 1 1 calc R U
H32B H 0.3336 0.4858 0.4043 0.043 Uiso 1 1 calc R U
H32C H 0.2763 0.5096 0.3025 0.043 Uiso 1 1 calc R U
C33 C 0.6475(9) 0.2000(4) 0.0319(12) 0.028(3) Uani 1 1 d . .
H33A H 0.6400 0.1937 0.1201 0.034 Uiso 1 1 calc R U
H33B H 0.6846 0.1785 -0.0057 0.034 Uiso 1 1 calc R U
C34 C 0.6995(10) 0.2395(4) 0.0188(14) 0.035(4) Uani 1 1 d . .
H34A H 0.7131 0.2444 -0.0681 0.053 Uiso 1 1 calc R U
H34B H 0.7573 0.2382 0.0652 0.053 Uiso 1 1 calc R U
H34C H 0.6613 0.2612 0.0509 0.053 Uiso 1 1 calc R U
C35 C 0.4760(9) 0.2327(4) 0.0275(12) 0.028(3) Uani 1 1 d . .
H35A H 0.4901 0.2593 -0.0062 0.033 Uiso 1 1 calc R U
H35B H 0.4128 0.2257 0.0006 0.033 Uiso 1 1 calc R U
C36 C 0.4760(11) 0.2356(4) 0.1649(13) 0.039(4) Uani 1 1 d . .
H36A H 0.4791 0.2088 0.2003 0.059 Uiso 1 1 calc R U
H36B H 0.4193 0.2487 0.1923 0.059 Uiso 1 1 calc R U
H36C H 0.5295 0.2510 0.1918 0.059 Uiso 1 1 calc R U
C37 C 0.5523(8) 0.2001(4) -0.1793(12) 0.023(3) Uani 1 1 d . .
H37A H 0.5960 0.2211 -0.2056 0.028 Uiso 1 1 calc R U
H37B H 0.5795 0.1743 -0.2034 0.028 Uiso 1 1 calc R U
C38 C 0.4644(9) 0.2055(4) -0.2511(12) 0.029(3) Uani 1 1 d . .
H38A H 0.4267 0.1815 -0.2442 0.044 Uiso 1 1 calc R U
H38B H 0.4793 0.2104 -0.3376 0.044 Uiso 1 1 calc R U
H38C H 0.4302 0.2283 -0.2182 0.044 Uiso 1 1 calc R U
C39 C 0.3588(8) 0.1418(4) 0.0595(13) 0.027(3) Uani 1 1 d . .
H39A H 0.3311 0.1200 0.1082 0.032 Uiso 1 1 calc R U
H39B H 0.3552 0.1662 0.1102 0.032 Uiso 1 1 calc R U
C40 C 0.2982(8) 0.1482(5) -0.0523(14) 0.035(4) Uani 1 1 d . .
H40A H 0.3178 0.1723 -0.0953 0.053 Uiso 1 1 calc R U
H40B H 0.2339 0.1510 -0.0264 0.053 Uiso 1 1 calc R U
H40C H 0.3039 0.1253 -0.1076 0.053 Uiso 1 1 calc R U
C41 C 0.4902(9) 0.1014(4) -0.0703(13) 0.026(3) Uani 1 1 d . .
H41A H 0.4561 0.0763 -0.0565 0.031 Uiso 1 1 calc R U
H41B H 0.4669 0.1132 -0.1476 0.031 Uiso 1 1 calc R U
C42 C 0.5925(10) 0.0914(4) -0.0873(16) 0.043(4) Uani 1 1 d . .
H42A H 0.6286 0.1160 -0.0875 0.065 Uiso 1 1 calc R U
H42B H 0.6011 0.0775 -0.1654 0.065 Uiso 1 1 calc R U
H42C H 0.6131 0.0744 -0.0197 0.065 Uiso 1 1 calc R U
C43 C 0.5200(8) 0.1212(4) 0.1684(11) 0.026(3) Uani 1 1 d . .
H43A H 0.5870 0.1189 0.1527 0.031 Uiso 1 1 calc R U
H43B H 0.5103 0.1432 0.2275 0.031 Uiso 1 1 calc R U
C44 C 0.4844(9) 0.0822(4) 0.2242(15) 0.035(3) Uani 1 1 d . .
H44A H 0.4189 0.0851 0.2448 0.052 Uiso 1 1 calc R U
H44B H 0.5194 0.0761 0.2987 0.052 Uiso 1 1 calc R U
H44C H 0.4920 0.0606 0.1647 0.052 Uiso 1 1 calc R U
B1 B 0.5466(9) 0.2012(4) -0.0331(14) 0.022(3) Uani 1 1 d . .
B2 B 0.4671(11) 0.1314(4) 0.0405(14) 0.026(3) Uani 1 1 d . .
N1 N 0.5279(6) 0.3483(3) 0.7666(10) 0.020(2) Uani 1 1 d . .
H1 H 0.4602 0.3450 0.7804 0.024 Uiso 1 1 calc R U
N2 N 0.4021(6) 0.3311(3) 0.2941(9) 0.016(2) Uani 1 1 d . .
H2 H 0.4406 0.3079 0.3202 0.019 Uiso 1 1 calc R U
P1 P 0.5813(2) 0.43242(9) 0.7001(3) 0.0180(6) Uani 1 1 d . .
P2 P 0.66828(18) 0.33582(9) 0.5714(3) 0.0156(6) Uani 1 1 d . .
P3 P 0.4163(2) 0.41809(9) 0.2756(3) 0.0163(6) Uani 1 1 d . .
P4 P 0.27910(19) 0.35870(9) 0.4910(3) 0.0171(6) Uani 1 1 d . .
Co1 Co 0.54428(11) 0.37688(5) 0.58414(17) 0.0154(4) Uani 1 1 d . .
Co2 Co 0.41967(11) 0.37487(5) 0.43093(17) 0.0148(4) Uani 1 1 d . .
H0 H 0.504(8) 0.167(4) -0.007(12) 0.022 Uiso 1 1 d . U

loop_
_atom_site_aniso_label
_atom_site_aniso_U_11
_atom_site_aniso_U_22
_atom_site_aniso_U_33
_atom_site_aniso_U_23
_atom_site_aniso_U_13
_atom_site_aniso_U_12
C1 0.014(6) 0.027(7) 0.030(7) -0.001(6) 0.001(6) -0.002(5)
C2 0.022(6) 0.036(7) 0.007(6) 0.000(5) 0.000(5) -0.004(6)
C3 0.028(7) 0.015(6) 0.022(7) 0.002(5) -0.006(6) 0.004(5)
C4 0.020(6) 0.023(7) 0.037(8) -0.001(6) 0.006(6) 0.009(5)
C5 0.011(6) 0.053(9) 0.029(8) 0.000(7) -0.005(6) 0.007(6)
C6 0.023(6) 0.035(7) 0.022(7) -0.009(6) 0.008(6) -0.003(5)
C7 0.020(6) 0.029(7) 0.036(8) 0.002(6) 0.007(6) -0.005(5)
C8 0.014(6) 0.027(6) 0.014(6) -0.004(5) -0.007(5) -0.006(5)
C9 0.036(8) 0.030(8) 0.029(8) -0.004(6) 0.005(7) 0.000(6)
C10 0.021(6) 0.019(6) 0.025(7) 0.002(5) -0.013(6) -0.006(5)
C11 0.022(7) 0.025(7) 0.030(8) 0.004(6) -0.006(6) -0.004(5)
C12 0.032(7) 0.032(7) 0.039(9) -0.012(7) 0.003(7) 0.004(6)
C13 0.033(8) 0.039(8) 0.032(8) -0.009(6) -0.010(7) 0.008(7)
C14 0.017(6) 0.019(6) 0.025(7) 0.004(5) 0.006(5) -0.001(5)
C15 0.017(6) 0.039(8) 0.027(8) 0.001(6) -0.006(6) -0.005(6)
C16 0.027(7) 0.027(7) 0.029(8) 0.002(6) 0.008(6) -0.010(6)
C17 0.016(6) 0.041(8) 0.012(6) -0.003(5) -0.009(5) 0.002(5)
C18 0.018(7) 0.030(7) 0.026(7) -0.002(6) -0.008(5) -0.003(5)
C19 0.033(8) 0.027(7) 0.027(8) -0.016(6) 0.005(6) -0.005(6)
C20 0.020(6) 0.027(7) 0.034(8) -0.002(6) 0.007(6) -0.012(5)
C21 0.024(6) 0.032(7) 0.017(7) -0.002(6) 0.005(6) 0.000(5)
C22 0.016(5) 0.035(7) 0.017(6) -0.008(5) -0.005(5) 0.004(5)
C23 0.014(6) 0.029(7) 0.040(8) -0.001(6) 0.007(6) 0.005(5)
C24 0.009(5) 0.032(7) 0.019(7) -0.001(5) 0.005(5) -0.001(5)
C25 0.024(7) 0.044(9) 0.030(8) 0.011(7) 0.001(6) -0.013(6)
C26 0.024(7) 0.044(8) 0.023(7) 0.000(7) -0.003(6) -0.005(6)
C27 0.029(7) 0.024(6) 0.008(6) 0.000(5) -0.011(5) -0.008(5)
C28 0.015(6) 0.031(7) 0.037(8) 0.001(6) 0.005(6) -0.005(5)
C29 0.013(6) 0.041(7) 0.014(6) -0.001(6) 0.005(5) -0.008(5)
C30 0.011(6) 0.029(7) 0.044(9) -0.004(6) 0.014(6) -0.006(5)
C31 0.041(9) 0.041(8) 0.027(8) 0.005(7) 0.000(7) 0.014(7)
C32 0.026(7) 0.024(7) 0.036(8) 0.009(6) -0.001(6) 0.010(6)
C33 0.026(7) 0.046(8) 0.012(7) 0.010(6) 0.002(5) -0.007(6)
C34 0.030(8) 0.048(9) 0.029(8) 0.016(7) -0.008(6) -0.010(6)
C35 0.028(7) 0.028(7) 0.027(8) -0.002(6) 0.000(6) -0.004(6)
C36 0.055(10) 0.031(8) 0.032(9) -0.010(7) 0.018(8) -0.001(7)
C37 0.021(6) 0.022(6) 0.027(7) -0.003(5) 0.001(6) 0.006(5)
C38 0.026(7) 0.036(7) 0.026(8) 0.007(6) 0.011(6) -0.016(6)
C39 0.016(6) 0.039(7) 0.026(8) 0.009(6) 0.004(5) 0.000(5)
C40 0.011(6) 0.055(9) 0.041(9) 0.010(7) -0.005(6) -0.010(6)
C41 0.037(7) 0.022(6) 0.020(7) -0.003(6) -0.003(6) -0.004(5)
C42 0.045(9) 0.029(7) 0.056(11) 0.002(7) 0.019(9) 0.001(7)
C43 0.025(7) 0.037(7) 0.016(6) -0.008(6) -0.004(5) 0.003(6)
C44 0.029(7) 0.032(7) 0.042(9) 0.010(7) -0.014(7) 0.004(6)
B1 0.014(6) 0.018(7) 0.034(9) 0.003(6) 0.000(6) 0.002(6)
B2 0.031(8) 0.021(7) 0.027(8) 0.000(6) 0.010(7) -0.005(6)
N1 0.008(5) 0.024(5) 0.027(6) 0.004(5) -0.001(4) -0.005(4)
N2 0.019(5) 0.018(5) 0.011(5) 0.004(4) -0.005(4) 0.004(4)
P1 0.0138(14) 0.0208(15) 0.0194(16) 0.0025(12) 0.0014(13) 0.0001(12)
P2 0.0105(13) 0.0239(15) 0.0124(14) -0.0020(13) -0.0016(12) 0.0006(11)
P3 0.0108(13) 0.0211(14) 0.0170(15) 0.0029(12) 0.0011(13) 0.0012(12)
P4 0.0110(14) 0.0199(15) 0.0204(16) -0.0011(13) 0.0050(12) -0.0032(11)
Co1 0.0112(8) 0.0193(9) 0.0159(10) 0.0008(9) 0.0016(8) -0.0005(8)
Co2 0.0113(8) 0.0170(8) 0.0160(9) 0.0001(8) 0.0025(8) 0.0005(8)

loop_
_atom_type_symbol
_atom_type_description
_atom_type_scat_dispersion_real
_atom_type_scat_dispersion_imag
_atom_type_scat_source
C C 0.0181 0.0091 'International Tables Vol C Tables 4.2.6.8 and 6.1.1.4'
H H 0.0000 0.0000 'International Tables Vol C Tables 4.2.6.8 and 6.1.1.4'
B B 0.0090 0.0039 'International Tables Vol C Tables 4.2.6.8 and 6.1.1.4'
N N 0.0311 0.0180 'International Tables Vol C Tables 4.2.6.8 and 6.1.1.4'
P P 0.2955 0.4335 'International Tables Vol C Tables 4.2.6.8 and 6.1.1.4'
Co Co -2.3653 3.6143 'International Tables Vol C Tables 4.2.6.8 and 6.1.1.4'

loop_
_geom_angle_atom_site_label_1
_geom_angle_atom_site_label_2
_geom_angle_atom_site_label_3
_geom_angle
C2 C1 P1 107.2(8)
N1 C2 C1 111.2(10)
N1 C3 C4 112.1(10)
C3 C4 P2 108.9(9)
C7 C6 C5 112.4(11)
C7 C6 P2 114.0(9)
C5 C6 P2 114.4(9)
C9 C8 C10 111.3(10)
C9 C8 P2 112.9(9)
C10 C8 P2 112.5(8)
C13 C11 C12 109.4(12)
C13 C11 P1 111.5(9)
C12 C11 P1 114.3(9)
C16 C14 C15 112.2(10)
C16 C14 P1 111.7(9)
C15 C14 P1 117.6(8)
C18 C17 P3 110.2(8)
N2 C18 C17 109.9(10)
N2 C19 C20 110.0(11)
C19 C20 P4 108.5(8)
C23 C21 C22 109.2(10)
C23 C21 P4 111.9(9)
C22 C21 P4 116.8(9)
C26 C24 C25 110.5(11)
C26 C24 P4 111.5(9)
C25 C24 P4 111.7(9)
C28 C27 C29 107.6(10)
C28 C27 P3 109.5(8)
C29 C27 P3 113.5(8)
C32 C30 C31 108.7(11)
C32 C30 P3 113.9(9)
C31 C30 P3 113.8(9)
C34 C33 B1 112.2(11)
C36 C35 B1 116.8(12)
C38 C37 B1 118.1(11)
C40 C39 B2 119.3(12)
C42 C41 B2 115.5(12)
C44 C43 B2 111.1(11)
C37 B1 C35 117.2(11)
C37 B1 C33 112.7(11)
C35 B1 C33 114.3(12)
C41 B2 C39 115.7(11)
C41 B2 C43 114.3(11)
C39 B2 C43 113.2(11)
C3 N1 C2 111.9(9)
C3 N1 Co1 111.5(8)
C2 N1 Co1 112.8(7)
C19 N2 C18 111.3(9)
C19 N2 Co2 114.1(7)
C18 N2 Co2 112.7(7)
C1 P1 C11 101.3(6)
C1 P1 C14 103.5(6)
C11 P1 C14 104.1(5)
C1 P1 Co1 99.6(4)
C11 P1 Co1 124.1(4)
C14 P1 Co1 120.3(4)
C6 P2 C8 103.6(6)
C6 P2 C4 101.3(6)
C8 P2 C4 100.9(6)
C6 P2 Co1 124.6(4)
C8 P2 Co1 118.6(4)
C4 P2 Co1 103.7(4)
C17 P3 C30 99.6(6)
C17 P3 C27 103.4(6)
C30 P3 C27 102.0(5)
C17 P3 Co2 101.9(4)
C30 P3 Co2 128.4(4)
C27 P3 Co2 117.4(4)
C20 P4 C21 101.7(6)
C20 P4 C24 105.1(6)
C21 P4 C24 104.9(6)
C20 P4 Co2 99.6(4)
C21 P4 Co2 121.7(4)
C24 P4 Co2 120.6(4)
N1 Co1 P2 82.9(3)
N1 Co1 P1 83.4(3)
P2 Co1 P1 109.88(13)
N1 Co1 Co2 121.1(2)
P2 Co1 Co2 121.56(12)
P1 Co1 Co2 124.16(11)
N2 Co2 P4 85.7(3)
N2 Co2 P3 85.3(3)
P4 Co2 P3 111.39(13)
N2 Co2 Co1 125.9(3)
P4 Co2 Co1 118.93(12)
P3 Co2 Co1 120.82(12)

loop_
_geom_bond_atom_site_label_1
_geom_bond_atom_site_label_2
_geom_bond_distance
C1 C2 1.515(18)
C1 P1 1.853(13)
C2 N1 1.481(15)
C3 N1 1.473(14)
C3 C4 1.504(17)
C4 P2 1.867(14)
C5 C6 1.550(17)
C6 C7 1.510(18)
C6 P2 1.855(12)
C8 C9 1.522(18)
C8 C10 1.523(16)
C8 P2 1.862(12)
C11 C13 1.501(18)
C11 C12 1.551(19)
C11 P1 1.879(13)
C14 C16 1.503(16)
C14 C15 1.544(18)
C14 P1 1.888(12)
C17 C18 1.520(17)
C17 P3 1.839(12)
C18 N2 1.480(16)
C19 N2 1.474(15)
C19 C20 1.493(19)
C20 P4 1.835(13)
C21 C23 1.528(17)
C21 C22 1.531(16)
C21 P4 1.848(13)
C24 C26 1.500(17)
C24 C25 1.552(18)
C24 P4 1.851(12)
C27 C28 1.527(17)
C27 C29 1.529(17)
C27 P3 1.866(12)
C30 C32 1.531(18)
C30 C31 1.54(2)
C30 P3 1.865(14)
C33 C34 1.537(18)
C33 B1 1.627(19)
C35 C36 1.500(19)
C35 B1 1.613(19)
C37 C38 1.507(18)
C37 B1 1.60(2)
C39 C40 1.517(18)
C39 B2 1.623(18)
C41 C42 1.531(19)
C41 B2 1.609(19)
C43 C44 1.535(19)
C43 B2 1.627(19)
N1 Co1 2.220(10)
N2 Co2 2.111(10)
P1 Co1 2.319(4)
P2 Co1 2.272(3)
P3 Co2 2.232(3)
P4 Co2 2.210(3)
Co1 Co2 2.461(2)

loop_
_geom_torsion_atom_site_label_1
_geom_torsion_atom_site_label_2
_geom_torsion_atom_site_label_3
_geom_torsion_atom_site_label_4
_geom_torsion
P1 C1 C2 N1 -57.2(11)
N1 C3 C4 P2 -47.9(13)
P3 C17 C18 N2 46.3(11)
N2 C19 C20 P4 52.2(13)
C38 C37 B1 C35 -37.9(17)
C38 C37 B1 C33 -173.6(11)
C36 C35 B1 C37 -175.7(12)
C36 C35 B1 C33 -40.7(17)
C34 C33 B1 C37 73.4(15)
C34 C33 B1 C35 -63.7(15)
C42 C41 B2 C39 -179.5(12)
C42 C41 B2 C43 -45.5(16)
C40 C39 B2 C41 -39.8(17)
C40 C39 B2 C43 -174.3(12)
C44 C43 B2 C41 -68.1(14)
C44 C43 B2 C39 67.1(14)
C4 C3 N1 C2 -77.2(13)
C4 C3 N1 Co1 50.1(12)
C1 C2 N1 C3 168.9(10)
C1 C2 N1 Co1 42.2(11)
C20 C19 N2 C18 -168.2(10)
C20 C19 N2 Co2 -39.3(13)
C17 C18 N2 C19 80.9(11)
C17 C18 N2 Co2 -48.7(10)
C2 C1 P1 C11 170.5(8)
C2 C1 P1 C14 -81.8(9)
C2 C1 P1 Co1 42.7(8)
C13 C11 P1 C1 -69.6(11)
C12 C11 P1 C1 55.1(11)
C13 C11 P1 C14 -176.8(10)
C12 C11 P1 C14 -52.1(11)
C13 C11 P1 Co1 40.3(12)
C12 C11 P1 Co1 165.0(8)
C16 C14 P1 C1 -155.5(9)
C15 C14 P1 C1 -23.7(11)
C16 C14 P1 C11 -50.0(10)
C15 C14 P1 C11 81.8(10)
C16 C14 P1 Co1 94.7(9)
C15 C14 P1 Co1 -133.5(8)
C7 C6 P2 C8 87.9(10)
C5 C6 P2 C8 -43.2(11)
C7 C6 P2 C4 -167.7(9)
C5 C6 P2 C4 61.1(11)
C7 C6 P2 Co1 -52.1(11)
C5 C6 P2 Co1 176.7(8)
C9 C8 P2 C6 -72.2(10)
C10 C8 P2 C6 160.6(9)
C9 C8 P2 C4 -176.8(9)
C10 C8 P2 C4 56.0(9)
C9 C8 P2 Co1 70.8(10)
C10 C8 P2 Co1 -56.3(9)
C3 C4 P2 C6 153.6(9)
C3 C4 P2 C8 -99.9(9)
C3 C4 P2 Co1 23.4(9)
C18 C17 P3 C30 -156.1(8)
C18 C17 P3 C27 99.0(9)
C18 C17 P3 Co2 -23.3(9)
C32 C30 P3 C17 -167.5(9)
C31 C30 P3 C17 -42.1(11)
C32 C30 P3 C27 -61.4(10)
C31 C30 P3 C27 63.9(11)
C32 C30 P3 Co2 78.8(10)
C31 C30 P3 Co2 -155.8(8)
C28 C27 P3 C17 -167.0(9)
C29 C27 P3 C17 -46.7(9)
C28 C27 P3 C30 89.9(9)
C29 C27 P3 C30 -149.8(9)
C28 C27 P3 Co2 -55.7(9)
C29 C27 P3 Co2 64.5(9)
C19 C20 P4 C21 85.7(10)
C19 C20 P4 C24 -165.2(9)
C19 C20 P4 Co2 -39.7(10)
C23 C21 P4 C20 -174.1(9)
C22 C21 P4 C20 59.0(10)
C23 C21 P4 C24 76.6(10)
C22 C21 P4 C24 -50.3(10)
C23 C21 P4 Co2 -64.9(10)
C22 C21 P4 Co2 168.2(7)
C26 C24 P4 C20 168.5(9)
C25 C24 P4 C20 44.2(10)
C26 C24 P4 C21 -84.7(9)
C25 C24 P4 C21 151.1(8)
C26 C24 P4 Co2 57.3(10)
C25 C24 P4 Co2 -66.9(9)
